data_7101314
loop_
_publ_author_name
'M. Wills'
'Guy Clarkson'
'Daljit S. Matharu'
'David J. Morris'

_publ_section_title
;
An outstanding catalyst for asymmetric transfer
hydrogenation in aqueous solution and formic acid/triethylamine
;
_journal_issue 30
_journal_name_full 'Chemical Communications'
_journal_paper_doi 10.1039/b606288a
_journal_year 2006
_chemical_absolute_configuration rmad
_chemical_formula_sum 'C29 H36 Cl N2 O2 Rh S'
_chemical_formula_weight 615.02
_chemical_name_systematic
;
?
;
_space_group_IT_number 19
_symmetry_cell_setting orthorhombic
_symmetry_space_group_name_Hall 'P 2ac 2ab'
_symmetry_space_group_name_H-M 'P 21 21 21'
_atom_sites_solution_hydrogens geom
_atom_sites_solution_primary direct
_atom_sites_solution_secondary difmap
_audit_creation_method SHELXL-97
_cell_angle_alpha 90.00
_cell_angle_beta 90.00
_cell_angle_gamma 90.00
_cell_formula_units_Z 4
_cell_length_a 10.0963(12)
_cell_length_b 13.7861(16)
_cell_length_c 19.923(2)
_cell_measurement_reflns_used 7222
_cell_measurement_temperature 180(2)
_cell_measurement_theta_max 29.138
_cell_measurement_theta_min 2.261
_cell_volume 2773.1(6)
_computing_cell_refinement 'SAINT (Siemens, 1995)'
_computing_data_collection 'SMART (Siemens, 1994)'
_computing_data_reduction 'SAINT (Siemens, 1995)'
_computing_molecular_graphics 'SHELXTL (Sheldrick, 1997)'
_computing_publication_material 'SHELXTL (Sheldrick, 1997)'
_computing_structure_refinement 'SHELXL-97 (Sheldrick, 1997)'
_computing_structure_solution 'SHELXS-97 (Sheldrick, 1990)'
_diffrn_ambient_temperature 180(2)
_diffrn_detector_area_resol_mean 8.192
_diffrn_measured_fraction_theta_full 0.998
_diffrn_measured_fraction_theta_max 0.948
_diffrn_measurement_device_type 'Siemens SMART diffractometer'
_diffrn_measurement_method '\w scans'
_diffrn_radiation_monochromator graphite
_diffrn_radiation_source 'fine-focus sealed tube'
_diffrn_radiation_type MoK\a
_diffrn_radiation_wavelength 0.71073
_diffrn_reflns_av_R_equivalents 0.0312
_diffrn_reflns_av_sigmaI/netI 0.0248
_diffrn_reflns_limit_h_max 13
_diffrn_reflns_limit_h_min -13
_diffrn_reflns_limit_k_max 18
_diffrn_reflns_limit_k_min -18
_diffrn_reflns_limit_l_max 26
_diffrn_reflns_limit_l_min -27
_diffrn_reflns_number 27747
_diffrn_reflns_theta_full 27.50
_diffrn_reflns_theta_max 29.21
_diffrn_reflns_theta_min 1.80
_diffrn_standards_decay_% nil
_exptl_absorpt_coefficient_mu 0.816
_exptl_absorpt_correction_T_max 0.9376
_exptl_absorpt_correction_T_min 0.6990
_exptl_absorpt_correction_type multi-scan
_exptl_absorpt_process_details 'SADABS (Sheldrick, 1996)'
_exptl_crystal_colour orange
_exptl_crystal_density_diffrn 1.473
_exptl_crystal_density_method 'not measured'
_exptl_crystal_description block
_exptl_crystal_F_000 1272
_exptl_crystal_size_max 0.40
_exptl_crystal_size_mid 0.30
_exptl_crystal_size_min 0.08
_refine_diff_density_max 0.623
_refine_diff_density_min -0.735
_refine_diff_density_rms 0.067
_refine_ls_abs_structure_details 'Flack H D (1983), Acta Cryst. A39, 876-881'
_refine_ls_abs_structure_Flack 0.03(2)
_refine_ls_extinction_method none
_refine_ls_goodness_of_fit_ref 1.141
_refine_ls_hydrogen_treatment mixed
_refine_ls_matrix_type full
_refine_ls_number_parameters 327
_refine_ls_number_reflns 6969
_refine_ls_number_restraints 0
_refine_ls_restrained_S_all 1.141
_refine_ls_R_factor_all 0.0309
_refine_ls_R_factor_gt 0.0294
_refine_ls_shift/su_max 0.001
_refine_ls_shift/su_mean 0.000
_refine_ls_structure_factor_coef Fsqd
_refine_ls_weighting_details 'calc w=1/[\s^2^(Fo^2^)+(0.0362P)^2^+1.0007P] where P=(Fo^2^+2Fc^2^)/3'
_refine_ls_weighting_scheme calc
_refine_ls_wR_factor_gt 0.0712
_refine_ls_wR_factor_ref 0.0718
_reflns_number_gt 6772
_reflns_number_total 6969
_reflns_threshold_expression >2sigma(I)
_cod_data_source_file b606288a.txt
_cod_depositor_comments
;
The following automatic conversions were performed:
'_symmetry_cell_setting' value 'Orthorhombic' changed to 'orthorhombic'
according to '/home/saulius/struct/CIF-dictionaries/cif_core.dic'
dictionary named 'cif_core.dic' version 2.4.1 from 2010-06-29.

Automatic conversion script
Id: cif_fix_enum 1527 2010-12-29 10:47:43Z saulius 
;
_cod_original_sg_symbol_H-M P2(1)2(1)2(1)
_cod_database_code 7101314

loop_
_symmetry_equiv_pos_as_xyz
'x, y, z'
'-x+1/2, -y, z+1/2'
'-x, y+1/2, -z+1/2'
'x+1/2, -y+1/2, -z'

loop_
_atom_site_label
_atom_site_type_symbol
_atom_site_fract_x
_atom_site_fract_y
_atom_site_fract_z
_atom_site_U_iso_or_equiv
_atom_site_adp_type
_atom_site_occupancy
_atom_site_symmetry_multiplicity
_atom_site_calc_flag
_atom_site_refinement_flags
Rh1 Rh 0.832740(19) 0.723473(12) 0.318953(9) 0.02645(5) Uani 1 1 d .
Cl1 Cl 1.06628(6) 0.71274(5) 0.34841(3) 0.03532(13) Uani 1 1 d .
C1 C 1.4029(3) 0.5943(3) 0.05022(18) 0.0475(7) Uani 1 1 d .
H1A H 1.3924 0.5895 0.0014 0.071 Uiso 1 1 calc R
H1B H 1.4024 0.5291 0.0698 0.071 Uiso 1 1 calc R
H1C H 1.4871 0.6263 0.0606 0.071 Uiso 1 1 calc R
C2 C 1.2901(3) 0.6527(2) 0.07914(15) 0.0358(6) Uani 1 1 d .
C3 C 1.1873(3) 0.6830(2) 0.03877(14) 0.0412(6) Uani 1 1 d .
H3A H 1.1918 0.6716 -0.0082 0.049 Uiso 1 1 calc R
C4 C 1.0768(3) 0.7302(2) 0.06524(13) 0.0390(6) Uani 1 1 d .
H4A H 1.0063 0.7496 0.0367 0.047 Uiso 1 1 calc R
C5 C 1.0707(3) 0.74835(17) 0.13313(13) 0.0296(5) Uani 1 1 d .
C6 C 1.1744(3) 0.72087(18) 0.17484(12) 0.0328(5) Uani 1 1 d .
H6A H 1.1708 0.7342 0.2216 0.039 Uiso 1 1 calc R
C7 C 1.2829(3) 0.67390(19) 0.14756(15) 0.0354(6) Uani 1 1 d .
H7A H 1.3541 0.6557 0.1760 0.043 Uiso 1 1 calc R
S8 S 0.92643(6) 0.80214(4) 0.16947(3) 0.02839(13) Uani 1 1 d .
O8B O 0.8459(2) 0.83162(14) 0.11286(9) 0.0359(4) Uani 1 1 d .
O8A O 0.9684(2) 0.87934(14) 0.21367(10) 0.0355(4) Uani 1 1 d .
N9 N 0.8579(2) 0.71988(15) 0.21358(10) 0.0289(4) Uani 1 1 d .
C10 C 0.8428(3) 0.62216(16) 0.18303(12) 0.0289(4) Uani 1 1 d .
H10A H 0.9330 0.5959 0.1731 0.035 Uiso 1 1 calc R
C11 C 0.7609(3) 0.6187(2) 0.11854(13) 0.0338(6) Uani 1 1 d .
H11A H 0.8033 0.6598 0.0839 0.041 Uiso 1 1 calc R
H11B H 0.6713 0.6448 0.1274 0.041 Uiso 1 1 calc R
C12 C 0.7496(3) 0.5140(2) 0.09248(14) 0.0361(6) Uani 1 1 d .
H12A H 0.6906 0.5128 0.0528 0.043 Uiso 1 1 calc R
H12B H 0.8382 0.4911 0.0781 0.043 Uiso 1 1 calc R
C13 C 0.6951(3) 0.4454(2) 0.14591(15) 0.0381(6) Uani 1 1 d .
H13A H 0.6977 0.3781 0.1287 0.046 Uiso 1 1 calc R
H13B H 0.6015 0.4621 0.1552 0.046 Uiso 1 1 calc R
C14 C 0.7746(3) 0.45134(19) 0.21114(14) 0.0339(5) Uani 1 1 d .
H14A H 0.8661 0.4281 0.2034 0.041 Uiso 1 1 calc R
H14B H 0.7333 0.4095 0.2457 0.041 Uiso 1 1 calc R
C15 C 0.7774(3) 0.55686(18) 0.23564(12) 0.0272(5) Uani 1 1 d .
H15A H 0.6836 0.5788 0.2410 0.033 Uiso 1 1 calc R
N16 N 0.8468(2) 0.57419(15) 0.30041(10) 0.0286(4) Uani 1 1 d .
H16 H 0.931(4) 0.564(3) 0.2985(18) 0.043 Uiso 1 1 d .
C17 C 0.8015(3) 0.51460(19) 0.35851(13) 0.0341(6) Uani 1 1 d .
H17A H 0.8507 0.5351 0.3991 0.041 Uiso 1 1 calc R
H17B H 0.8237 0.4458 0.3498 0.041 Uiso 1 1 calc R
C18 C 0.6546(3) 0.52252(18) 0.37233(12) 0.0345(6) Uani 1 1 d .
C19 C 0.5830(4) 0.4361(2) 0.37755(15) 0.0460(8) Uani 1 1 d .
H19A H 0.6279 0.3756 0.3748 0.055 Uiso 1 1 calc R
C20 C 0.4455(4) 0.4382(3) 0.38678(18) 0.0536(6) Uani 1 1 d .
H20A H 0.3979 0.3789 0.3900 0.064 Uiso 1 1 calc R
C21 C 0.3782(4) 0.5248(3) 0.39121(17) 0.0536(6) Uani 1 1 d .
H21A H 0.2848 0.5255 0.3969 0.064 Uiso 1 1 calc R
C22 C 0.4488(3) 0.6110(2) 0.38726(16) 0.0432(7) Uani 1 1 d .
H22A H 0.4029 0.6710 0.3904 0.052 Uiso 1 1 calc R
C23 C 0.5874(3) 0.6113(2) 0.37868(13) 0.0350(6) Uani 1 1 d .
C24 C 0.6537(3) 0.70670(17) 0.37233(12) 0.0314(5) Uani 1 1 d .
C25 C 0.6315(3) 0.77323(18) 0.31793(13) 0.0336(5) Uani 1 1 d .
C26 C 0.7144(3) 0.85649(18) 0.32867(14) 0.0364(6) Uani 1 1 d .
C27 C 0.7880(3) 0.84087(19) 0.38917(13) 0.0341(6) Uani 1 1 d .
C28 C 0.7510(3) 0.74789(18) 0.41692(13) 0.0338(6) Uani 1 1 d .
C29 C 0.7972(3) 0.7075(2) 0.48266(13) 0.0434(7) Uani 1 1 d .
H29A H 0.7569 0.7442 0.5195 0.065 Uiso 1 1 calc R
H29B H 0.8939 0.7126 0.4855 0.065 Uiso 1 1 calc R
H29C H 0.7711 0.6392 0.4860 0.065 Uiso 1 1 calc R
C30 C 0.8872(4) 0.9089(2) 0.41990(16) 0.0469(8) Uani 1 1 d .
H30A H 0.8510 0.9358 0.4616 0.070 Uiso 1 1 calc R
H30B H 0.9060 0.9618 0.3884 0.070 Uiso 1 1 calc R
H30C H 0.9691 0.8736 0.4297 0.070 Uiso 1 1 calc R
C31 C 0.7146(4) 0.9443(2) 0.28489(16) 0.0437(7) Uani 1 1 d .
H31A H 0.6339 0.9821 0.2930 0.066 Uiso 1 1 calc R
H31B H 0.7178 0.9244 0.2377 0.066 Uiso 1 1 calc R
H31C H 0.7923 0.9842 0.2953 0.066 Uiso 1 1 calc R
C32 C 0.5347(3) 0.7609(2) 0.26198(15) 0.0407(6) Uani 1 1 d .
H32A H 0.4562 0.8009 0.2707 0.061 Uiso 1 1 calc R
H32B H 0.5085 0.6926 0.2588 0.061 Uiso 1 1 calc R
H32C H 0.5756 0.7812 0.2197 0.061 Uiso 1 1 calc R

loop_
_atom_site_aniso_label
_atom_site_aniso_U_11
_atom_site_aniso_U_22
_atom_site_aniso_U_33
_atom_site_aniso_U_23
_atom_site_aniso_U_13
_atom_site_aniso_U_12
Rh1 0.03562(9) 0.02313(8) 0.02060(8) -0.00197(7) -0.00053(7) -0.00452(7)
Cl1 0.0358(3) 0.0401(3) 0.0301(3) 0.0011(3) -0.0057(2) -0.0078(3)
C1 0.0416(17) 0.0516(17) 0.0493(18) 0.0090(15) 0.0021(14) 0.0077(14)
C2 0.0368(14) 0.0324(13) 0.0383(14) 0.0067(11) 0.0013(11) -0.0003(10)
C3 0.0411(16) 0.0558(16) 0.0266(12) 0.0061(11) 0.0006(11) 0.0055(13)
C4 0.0383(13) 0.0514(16) 0.0273(12) 0.0088(12) -0.0016(10) 0.0088(14)
C5 0.0324(12) 0.0299(12) 0.0265(11) 0.0029(9) 0.0013(10) -0.0012(9)
C6 0.0410(12) 0.0299(10) 0.0274(11) 0.0014(10) -0.0073(10) -0.0056(11)
C7 0.0353(13) 0.0301(12) 0.0409(14) 0.0073(11) -0.0096(12) -0.0028(10)
S8 0.0342(3) 0.0277(3) 0.0232(3) 0.0013(2) -0.0002(2) -0.0015(2)
O8B 0.0402(10) 0.0397(9) 0.0279(8) 0.0031(7) -0.0016(8) 0.0046(9)
O8A 0.0458(11) 0.0300(9) 0.0308(9) -0.0013(7) 0.0010(8) -0.0066(8)
N9 0.0386(11) 0.0257(9) 0.0223(9) -0.0034(8) 0.0019(8) -0.0061(9)
C10 0.0333(11) 0.0279(10) 0.0255(10) -0.0050(9) 0.0025(12) -0.0030(9)
C11 0.0408(15) 0.0339(13) 0.0267(12) -0.0057(10) -0.0059(11) -0.0001(11)
C12 0.0397(14) 0.0378(14) 0.0308(13) -0.0114(10) -0.0067(11) 0.0036(11)
C13 0.0419(16) 0.0311(12) 0.0413(15) -0.0105(11) -0.0066(12) -0.0010(11)
C14 0.0419(14) 0.0262(12) 0.0336(13) -0.0062(10) -0.0031(11) 0.0008(11)
C15 0.0310(12) 0.0253(11) 0.0253(12) -0.0034(9) -0.0015(10) -0.0006(9)
N16 0.0328(11) 0.0283(9) 0.0246(9) -0.0003(7) -0.0021(9) -0.0028(9)
C17 0.0456(16) 0.0271(11) 0.0296(12) 0.0027(9) -0.0006(11) -0.0003(10)
C18 0.0490(16) 0.0309(12) 0.0236(12) -0.0019(9) 0.0057(12) -0.0079(12)
C19 0.070(2) 0.0335(14) 0.0349(15) -0.0042(11) 0.0104(15) -0.0149(15)
C20 0.0629(15) 0.0556(13) 0.0422(12) -0.0140(10) 0.0180(11) -0.0264(12)
C21 0.0629(15) 0.0556(13) 0.0422(12) -0.0140(10) 0.0180(11) -0.0264(12)
C22 0.0438(16) 0.0485(16) 0.0373(15) -0.0129(13) 0.0126(13) -0.0071(13)
C23 0.0455(16) 0.0340(13) 0.0255(12) -0.0066(10) 0.0049(11) -0.0092(12)
C24 0.0400(13) 0.0276(11) 0.0265(11) -0.0055(9) 0.0031(10) -0.0025(11)
C25 0.0405(12) 0.0302(11) 0.0302(11) -0.0105(12) 0.0044(11) 0.0017(10)
C26 0.0500(15) 0.0269(11) 0.0324(14) -0.0069(10) 0.0055(12) -0.0007(10)
C27 0.0478(15) 0.0281(12) 0.0265(12) -0.0070(10) 0.0045(11) -0.0039(11)
C28 0.0481(15) 0.0288(12) 0.0246(11) -0.0062(9) 0.0040(11) -0.0064(10)
C29 0.0613(19) 0.0441(16) 0.0247(12) -0.0017(11) -0.0019(12) -0.0075(14)
C30 0.069(2) 0.0345(14) 0.0372(15) -0.0102(12) -0.0018(15) -0.0163(14)
C31 0.063(2) 0.0260(12) 0.0423(16) 0.0016(11) 0.0013(15) 0.0039(12)
C32 0.0431(15) 0.0429(15) 0.0361(14) -0.0074(12) -0.0049(12) 0.0111(12)

loop_
_atom_type_symbol
_atom_type_description
_atom_type_scat_dispersion_real
_atom_type_scat_dispersion_imag
_atom_type_scat_source
C C 0.0033 0.0016 'International Tables Vol C Tables 4.2.6.8 and 6.1.1.4'
H H 0.0000 0.0000 'International Tables Vol C Tables 4.2.6.8 and 6.1.1.4'
N N 0.0061 0.0033 'International Tables Vol C Tables 4.2.6.8 and 6.1.1.4'
O O 0.0106 0.0060 'International Tables Vol C Tables 4.2.6.8 and 6.1.1.4'
S S 0.1246 0.1234 'International Tables Vol C Tables 4.2.6.8 and 6.1.1.4'
Cl Cl 0.1484 0.1585 'International Tables Vol C Tables 4.2.6.8 and 6.1.1.4'
Rh Rh -1.1178 0.9187 'International Tables Vol C Tables 4.2.6.8 and 6.1.1.4'

loop_
_geom_angle_atom_site_label_1
_geom_angle_atom_site_label_2
_geom_angle_atom_site_label_3
_geom_angle
N16 Rh1 C24 92.24(9)
N16 Rh1 N9 78.11(8)
C24 Rh1 N9 126.91(9)
N16 Rh1 C25 112.12(10)
C24 Rh1 C25 39.48(10)
N9 Rh1 C25 96.42(9)
N16 Rh1 C28 109.90(9)
C24 Rh1 C28 39.58(10)
N9 Rh1 C28 162.30(10)
C25 Rh1 C28 66.05(11)
N16 Rh1 C27 148.61(9)
C24 Rh1 C27 65.28(10)
N9 Rh1 C27 132.62(9)
C25 Rh1 C27 64.77(10)
C28 Rh1 C27 38.96(10)
N16 Rh1 C26 150.67(10)
C24 Rh1 C26 65.24(10)
N9 Rh1 C26 99.92(10)
C25 Rh1 C26 38.61(10)
C28 Rh1 C26 65.15(10)
C27 Rh1 C26 38.15(11)
N16 Rh1 Cl1 85.26(7)
C24 Rh1 Cl1 134.56(7)
N9 Rh1 Cl1 96.98(6)
C25 Rh1 Cl1 159.95(7)
C28 Rh1 Cl1 99.37(8)
C27 Rh1 Cl1 95.20(8)
C26 Rh1 Cl1 123.80(8)
C2 C1 H1A 109.5
C2 C1 H1B 109.5
H1A C1 H1B 109.5
C2 C1 H1C 109.5
H1A C1 H1C 109.5
H1B C1 H1C 109.5
C3 C2 C7 117.9(3)
C3 C2 C1 120.5(3)
C7 C2 C1 121.6(3)
C2 C3 C4 121.5(3)
C2 C3 H3A 119.2
C4 C3 H3A 119.2
C5 C4 C3 119.5(3)
C5 C4 H4A 120.3
C3 C4 H4A 120.3
C4 C5 C6 120.3(2)
C4 C5 S8 120.6(2)
C6 C5 S8 119.00(19)
C7 C6 C5 119.3(2)
C7 C6 H6A 120.4
C5 C6 H6A 120.4
C6 C7 C2 121.5(3)
C6 C7 H7A 119.2
C2 C7 H7A 119.2
O8A S8 O8B 115.62(12)
O8A S8 N9 108.39(11)
O8B S8 N9 112.69(12)
O8A S8 C5 108.28(12)
O8B S8 C5 104.96(12)
N9 S8 C5 106.38(11)
C10 N9 S8 117.65(16)
C10 N9 Rh1 114.54(15)
S8 N9 Rh1 125.67(11)
N9 C10 C11 115.3(2)
N9 C10 C15 107.27(19)
C11 C10 C15 108.9(2)
N9 C10 H10A 108.4
C11 C10 H10A 108.4
C15 C10 H10A 108.4
C10 C11 C12 110.7(2)
C10 C11 H11A 109.5
C12 C11 H11A 109.5
C10 C11 H11B 109.5
C12 C11 H11B 109.5
H11A C11 H11B 108.1
C13 C12 C11 111.9(2)
C13 C12 H12A 109.2
C11 C12 H12A 109.2
C13 C12 H12B 109.2
C11 C12 H12B 109.2
H12A C12 H12B 107.9
C12 C13 C14 111.8(2)
C12 C13 H13A 109.3
C14 C13 H13A 109.3
C12 C13 H13B 109.3
C14 C13 H13B 109.3
H13A C13 H13B 107.9
C13 C14 C15 109.3(2)
C13 C14 H14A 109.8
C15 C14 H14A 109.8
C13 C14 H14B 109.8
C15 C14 H14B 109.8
H14A C14 H14B 108.3
N16 C15 C10 107.3(2)
N16 C15 C14 115.9(2)
C10 C15 C14 110.3(2)
N16 C15 H15A 107.7
C10 C15 H15A 107.7
C14 C15 H15A 107.7
C15 N16 C17 116.2(2)
C15 N16 Rh1 106.19(15)
C17 N16 Rh1 112.55(16)
C15 N16 H16 114(2)
C17 N16 H16 104(2)
Rh1 N16 H16 103(2)
N16 C17 C18 113.7(2)
N16 C17 H17A 108.8
C18 C17 H17A 108.8
N16 C17 H17B 108.8
C18 C17 H17B 108.8
H17A C17 H17B 107.7
C19 C18 C23 119.1(3)
C19 C18 C17 117.3(3)
C23 C18 C17 123.5(2)
C18 C19 C20 120.3(3)
C18 C19 H19A 119.8
C20 C19 H19A 119.8
C21 C20 C19 121.0(3)
C21 C20 H20A 119.5
C19 C20 H20A 119.5
C20 C21 C22 119.1(3)
C20 C21 H21A 120.5
C22 C21 H21A 120.5
C21 C22 C23 121.3(3)
C21 C22 H22A 119.4
C23 C22 H22A 119.4
C18 C23 C22 119.2(3)
C18 C23 C24 123.2(3)
C22 C23 C24 117.5(3)
C25 C24 C28 108.6(2)
C25 C24 C23 124.1(2)
C28 C24 C23 127.3(2)
C25 C24 Rh1 71.54(15)
C28 C24 Rh1 71.54(16)
C23 C24 Rh1 121.84(18)
C26 C25 C24 107.9(2)
C26 C25 C32 125.7(3)
C24 C25 C32 126.3(2)
C26 C25 Rh1 72.69(16)
C24 C25 Rh1 68.98(15)
C32 C25 Rh1 126.26(18)
C27 C26 C25 107.9(2)
C27 C26 C31 127.8(3)
C25 C26 C31 124.2(3)
C27 C26 Rh1 70.51(15)
C25 C26 Rh1 68.70(14)
C31 C26 Rh1 128.7(2)
C26 C27 C28 108.7(2)
C26 C27 C30 126.5(3)
C28 C27 C30 124.8(3)
C26 C27 Rh1 71.34(14)
C28 C27 Rh1 68.99(14)
C30 C27 Rh1 125.8(2)
C24 C28 C27 106.9(2)
C24 C28 C29 127.2(2)
C27 C28 C29 125.7(3)
C24 C28 Rh1 68.89(14)
C27 C28 Rh1 72.04(15)
C29 C28 Rh1 128.1(2)
C28 C29 H29A 109.5
C28 C29 H29B 109.5
H29A C29 H29B 109.5
C28 C29 H29C 109.5
H29A C29 H29C 109.5
H29B C29 H29C 109.5
C27 C30 H30A 109.5
C27 C30 H30B 109.5
H30A C30 H30B 109.5
C27 C30 H30C 109.5
H30A C30 H30C 109.5
H30B C30 H30C 109.5
C26 C31 H31A 109.5
C26 C31 H31B 109.5
H31A C31 H31B 109.5
C26 C31 H31C 109.5
H31A C31 H31C 109.5
H31B C31 H31C 109.5
C25 C32 H32A 109.5
C25 C32 H32B 109.5
H32A C32 H32B 109.5
C25 C32 H32C 109.5
H32A C32 H32C 109.5
H32B C32 H32C 109.5

loop_
_geom_bond_atom_site_label_1
_geom_bond_atom_site_label_2
_geom_bond_distance
Rh1 N16 2.096(2)
Rh1 C24 2.110(3)
Rh1 N9 2.1153(19)
Rh1 C25 2.144(3)
Rh1 C28 2.146(3)
Rh1 C27 2.186(3)
Rh1 C26 2.197(3)
Rh1 Cl1 2.4343(7)
C1 C2 1.509(4)
C1 H1A 0.9800
C1 H1B 0.9800
C1 H1C 0.9800
C2 C3 1.378(4)
C2 C7 1.396(4)
C3 C4 1.395(4)
C3 H3A 0.9500
C4 C5 1.377(4)
C4 H4A 0.9500
C5 C6 1.389(4)
C5 S8 1.788(3)
C6 C7 1.384(4)
C6 H6A 0.9500
C7 H7A 0.9500
S8 O8A 1.445(2)
S8 O8B 1.448(2)
S8 N9 1.593(2)
N9 C10 1.486(3)
C10 C11 1.529(4)
C10 C15 1.531(3)
C10 H10A 1.0000
C11 C12 1.539(4)
C11 H11A 0.9900
C11 H11B 0.9900
C12 C13 1.526(4)
C12 H12A 0.9900
C12 H12B 0.9900
C13 C14 1.529(4)
C13 H13A 0.9900
C13 H13B 0.9900
C14 C15 1.535(3)
C14 H14A 0.9900
C14 H14B 0.9900
C15 N16 1.487(3)
C15 H15A 1.0000
N16 C17 1.491(3)
N16 H16 0.86(4)
C17 C18 1.513(4)
C17 H17A 0.9900
C17 H17B 0.9900
C18 C19 1.397(4)
C18 C23 1.405(4)
C19 C20 1.401(5)
C19 H19A 0.9500
C20 C21 1.376(6)
C20 H20A 0.9500
C21 C22 1.388(4)
C21 H21A 0.9500
C22 C23 1.409(4)
C22 H22A 0.9500
C23 C24 1.481(4)
C24 C25 1.437(4)
C24 C28 1.441(4)
C25 C26 1.436(4)
C25 C32 1.493(4)
C26 C27 1.433(4)
C26 C31 1.493(4)
C27 C28 1.445(4)
C27 C30 1.502(4)
C28 C29 1.498(4)
C29 H29A 0.9800
C29 H29B 0.9800
C29 H29C 0.9800
C30 H30A 0.9800
C30 H30B 0.9800
C30 H30C 0.9800
C31 H31A 0.9800
C31 H31B 0.9800
C31 H31C 0.9800
C32 H32A 0.9800
C32 H32B 0.9800
C32 H32C 0.9800

loop_
_geom_hbond_atom_site_label_D
_geom_hbond_atom_site_label_H
_geom_hbond_atom_site_label_A
_geom_hbond_distance_DH
_geom_hbond_distance_HA
_geom_hbond_distance_DA
_geom_hbond_angle_DHA
_geom_hbond_site_symmetry_A
N16 H16 O8A 0.86(4) 2.76(4) 3.283(3) 121(3) 3_745
